data_4086602
loop_
_publ_author_name
'Robinson, Thomas P.'
'Johnson, Andrew L.'
'Raithby, Paul R.'
'Kociok-Kohn, Gabriele'

_publ_section_title
;
 N-Heterocyclic Carbene Adducts of Molybdenum Tetracarboxylate Complexes
;
_journal_issue 15
_journal_name_full Organometallics
_journal_page_first 2494
_journal_paper_doi 10.1021/acs.organomet.6b00386
_journal_volume 35
_journal_year 2016
_chemical_formula_sum 'C58 H84 Mo2 N4 O8'
_chemical_formula_weight 1157.17
_chemical_name_systematic
;
 ?
;
_space_group_crystal_system triclinic
_space_group_IT_number 2
_space_group_name_Hall '-P 1'
_space_group_name_H-M_alt 'P -1'
_symmetry_space_group_name_Hall '-P 1'
_symmetry_space_group_name_H-M 'P -1'
_atom_sites_solution_hydrogens geom
_audit_creation_method SHELXL-2013
_cell_angle_alpha 100.6310(10)
_cell_angle_beta 102.629(2)
_cell_angle_gamma 102.0870(10)
_cell_formula_units_Z 1
_cell_length_a 8.5480(2)
_cell_length_b 11.9010(3)
_cell_length_c 15.0010(4)
_cell_measurement_reflns_used 26722
_cell_measurement_temperature 150(2)
_cell_measurement_theta_max 27.421
_cell_measurement_theta_min 8.516
_cell_volume 1413.08(6)
_computing_cell_refinement 'HKL Scalepack (Otwinowski & Minor, 1997)'
_computing_data_collection 'Collect (Nonius BV, 1997-2000)'
_computing_data_reduction
;
 DENZO-SCALEPACK Z. Otwinowski and W. Minor, " 
 Processing of X-ray Diffraction Data Collected in Oscillation Mode ", 
 Methods in Enzymology, Volume 276: Macromolecular Crystallography, 
 part A, p.307-326, 1997,C.W. Carter, Jr. & R. M. Sweet, Eds., Academic Press.
;
_computing_molecular_graphics 'ORTEP3 for Windows - Farrugia, L. J. J. Appl. Crystallogr. 1997, 30, 565'
_computing_publication_material
;
 'SHELXL-2013 (Sheldrick, 2013)
;
_computing_structure_refinement
;
 SHELXL-2013 (Sheldrick, 2013)
 Sheldrick GM (2008) Acta Crystallogr A64:112--122 and 
 C. B. H\"ubschle, G. M. Sheldrick and B. Dittrich
 ShelXle: a Qt graphical user interface for SHELXL
 J. Appl. Cryst., 44, (2011) 1281-1284.
;
_computing_structure_solution
; 
 SIR97- Altomare A., Burla M.C., Camalli M., Cascarano G.L., Giacovazzo C. , 
 Guagliardi A., Moliterni A.G.G., Polidori G.,Spagna R. 
 (1999) J. Appl. Cryst. 32, 115-119
;
_diffrn_ambient_temperature 150(2)
_diffrn_measured_fraction_theta_full 0.955
_diffrn_measured_fraction_theta_max 0.957
_diffrn_measurement_device_type 'Nonius Kappa CCD'
_diffrn_measurement_method '\f and \w scans'
_diffrn_radiation_monochromator graphite
_diffrn_radiation_source 'fine-focus sealed tube'
_diffrn_radiation_type MoK\a
_diffrn_radiation_wavelength 0.71073
_diffrn_reflns_av_R_equivalents 0.0688
_diffrn_reflns_av_unetI/netI 0.0454
_diffrn_reflns_Laue_measured_fraction_full 0.955
_diffrn_reflns_Laue_measured_fraction_max 0.957
_diffrn_reflns_limit_h_max 11
_diffrn_reflns_limit_h_min -11
_diffrn_reflns_limit_k_max 15
_diffrn_reflns_limit_k_min -15
_diffrn_reflns_limit_l_max 19
_diffrn_reflns_limit_l_min -19
_diffrn_reflns_number 26722
_diffrn_reflns_point_group_measured_fraction_full 0.955
_diffrn_reflns_point_group_measured_fraction_max 0.957
_diffrn_reflns_theta_full 25.000
_diffrn_reflns_theta_max 27.421
_diffrn_reflns_theta_min 8.516
_exptl_absorpt_coefficient_mu 0.499
_exptl_absorpt_correction_T_max 0.961
_exptl_absorpt_correction_T_min 0.865
_exptl_absorpt_correction_type multi-scan
_exptl_absorpt_process_details
;
multi-scan from symmetry-related measurements 
 Sortav (Blessing 1995)
;
_exptl_crystal_colour red
_exptl_crystal_density_diffrn 1.360
_exptl_crystal_description Rod
_exptl_crystal_F_000 608
_exptl_crystal_size_max 0.300
_exptl_crystal_size_mid 0.130
_exptl_crystal_size_min 0.080
_refine_diff_density_max 0.602
_refine_diff_density_min -0.654
_refine_diff_density_rms 0.065
_refine_ls_extinction_method none
_refine_ls_goodness_of_fit_ref 1.037
_refine_ls_hydrogen_treatment constr
_refine_ls_matrix_type full
_refine_ls_number_parameters 331
_refine_ls_number_reflns 6165
_refine_ls_number_restraints 0
_refine_ls_restrained_S_all 1.037
_refine_ls_R_factor_all 0.0386
_refine_ls_R_factor_gt 0.0300
_refine_ls_shift/su_max 0.003
_refine_ls_shift/su_mean 0.000
_refine_ls_structure_factor_coef Fsqd
_refine_ls_weighting_details 'w=1/[\s^2^(Fo^2^)+(0.0275P)^2^+0.8304P] where P=(Fo^2^+2Fc^2^)/3'
_refine_ls_weighting_scheme calc
_refine_ls_wR_factor_gt 0.0690
_refine_ls_wR_factor_ref 0.0728
_reflns_Friedel_coverage 0.000
_reflns_number_gt 5396
_reflns_number_total 6165
_reflns_threshold_expression 'I > 2\s(I)'
_cod_data_source_file om6b00386_si_002.cif
_cod_data_source_block '[Mo2(OAc)4](L4)2_(2d)'
_cod_depositor_comments 'Adding full bibliography for 4086597--4086604.cif.'
_cod_database_code 4086602
_shelx_space_group_comment
;
The symmetry employed for this shelxl refinement is uniquely defined
by the following loop, which should always be used as a source of
symmetry information in preference to the above space-group names.
They are only intended as comments.
;
_shelxl_version_number 2013-4

loop_
_space_group_symop_operation_xyz
'x, y, z'
'-x, -y, -z'

loop_
_atom_site_label
_atom_site_type_symbol
_atom_site_fract_x
_atom_site_fract_y
_atom_site_fract_z
_atom_site_U_iso_or_equiv
_atom_site_adp_type
_atom_site_occupancy
_atom_site_site_symmetry_order
_atom_site_calc_flag
_atom_site_refinement_flags_posn
_atom_site_refinement_flags_adp
Mo1 Mo 0.03175(2) -0.05026(2) 0.44403(2) 0.01696(6) Uani 1 1 d . .
O1 O -0.21770(16) -0.08878(12) 0.35813(9) 0.0212(3) Uani 1 1 d . .
O3 O 0.00360(18) -0.22837(12) 0.46157(10) 0.0256(3) Uani 1 1 d . .
O2 O -0.27916(16) 0.02017(12) 0.47619(9) 0.0214(3) Uani 1 1 d . .
O4 O 0.1201(2) -0.23551(14) 0.34323(11) 0.0335(3) Uani 1 1 d . .
N2 N 0.2253(2) 0.18396(14) 0.37971(11) 0.0221(3) Uani 1 1 d . .
C41 C 0.0657(2) -0.28224(18) 0.40106(14) 0.0243(4) Uani 1 1 d . .
N1 N 0.0794(2) 0.03970(15) 0.26184(11) 0.0217(3) Uani 1 1 d . .
C11 C -0.0249(2) -0.07924(18) 0.20788(13) 0.0236(4) Uani 1 1 d . .
H11 H -0.0506 -0.1241 0.2554 0.028 Uiso 1 1 calc R U
C1 C 0.1184(2) 0.07464(17) 0.35821(13) 0.0201(4) Uani 1 1 d . .
C31 C -0.3190(2) -0.04113(17) 0.39180(13) 0.0215(4) Uani 1 1 d . .
C32 C -0.4903(3) -0.0564(2) 0.33133(15) 0.0286(4) Uani 1 1 d . .
H32A H -0.5000 -0.0986 0.2670 0.043 Uiso 1 1 calc R U
H32B H -0.5107 0.0216 0.3309 0.043 Uiso 1 1 calc R U
H32C H -0.5721 -0.1020 0.3566 0.043 Uiso 1 1 calc R U
C21 C 0.3148(2) 0.24999(17) 0.47776(13) 0.0230(4) Uani 1 1 d . .
H21 H 0.2621 0.2077 0.5198 0.028 Uiso 1 1 calc R U
C22 C 0.4955(3) 0.2448(2) 0.49993(15) 0.0302(5) Uani 1 1 d . .
H22A H 0.5002 0.1621 0.4845 0.045 Uiso 1 1 calc R U
H22B H 0.5489 0.2799 0.5670 0.045 Uiso 1 1 calc R U
H22C H 0.5535 0.2891 0.4625 0.045 Uiso 1 1 calc R U
C2 C 0.1593(3) 0.1271(2) 0.22475(14) 0.0281(4) Uani 1 1 d . .
C12 C 0.0684(3) -0.1475(2) 0.15204(16) 0.0338(5) Uani 1 1 d . .
H12A H 0.1740 -0.1475 0.1939 0.051 Uiso 1 1 calc R U
H12B H 0.0902 -0.1098 0.1016 0.051 Uiso 1 1 calc R U
H12C H 0.0013 -0.2292 0.1246 0.051 Uiso 1 1 calc R U
C13 C -0.1909(3) -0.0746(2) 0.14829(16) 0.0366(5) Uani 1 1 d . .
H13A H -0.2452 -0.0297 0.1879 0.055 Uiso 1 1 calc R U
H13B H -0.2617 -0.1553 0.1208 0.055 Uiso 1 1 calc R U
H13C H -0.1727 -0.0358 0.0978 0.055 Uiso 1 1 calc R U
C23 C 0.2969(3) 0.37650(19) 0.50009(16) 0.0310(5) Uani 1 1 d . .
H23A H 0.1789 0.3750 0.4846 0.046 Uiso 1 1 calc R U
H23B H 0.3525 0.4225 0.4627 0.046 Uiso 1 1 calc R U
H23C H 0.3478 0.4131 0.5672 0.046 Uiso 1 1 calc R U
C3 C 0.2519(3) 0.21806(19) 0.29871(14) 0.0276(4) Uani 1 1 d . .
C4 C 0.1403(3) 0.1205(2) 0.12217(16) 0.0403(6) Uani 1 1 d . .
H4A H 0.2016 0.1958 0.1143 0.060 Uiso 1 1 calc R U
H4B H 0.0225 0.1050 0.0897 0.060 Uiso 1 1 calc R U
H4C H 0.1845 0.0564 0.0953 0.060 Uiso 1 1 calc R U
C42 C 0.0680(3) -0.4081(2) 0.40376(18) 0.0348(5) Uani 1 1 d . .
H42A H 0.1256 -0.4385 0.3587 0.052 Uiso 1 1 calc R U
H42B H -0.0462 -0.4575 0.3871 0.052 Uiso 1 1 calc R U
H42C H 0.1261 -0.4100 0.4673 0.052 Uiso 1 1 calc R U
C6S C 0.4205(4) 0.4619(2) 0.09103(17) 0.0412(6) Uani 1 1 d . .
H6S H 0.4615 0.4081 0.0532 0.049 Uiso 1 1 calc R U
C1S C 0.5307(3) 0.5503(2) 0.16447(17) 0.0383(5) Uani 1 1 d . .
C5 C 0.3567(3) 0.3343(2) 0.29635(17) 0.0401(6) Uani 1 1 d . .
H5A H 0.3751 0.3297 0.2337 0.060 Uiso 1 1 calc R U
H5B H 0.4638 0.3532 0.3435 0.060 Uiso 1 1 calc R U
H5C H 0.3000 0.3963 0.3103 0.060 Uiso 1 1 calc R U
C2S C 0.4666(4) 0.6271(2) 0.21875(18) 0.0423(6) Uani 1 1 d . .
H2S H 0.5402 0.6885 0.2695 0.051 Uiso 1 1 calc R U
C11S C 0.7539(3) 0.2364(2) 0.20856(19) 0.0427(6) Uani 1 1 d . .
C3S C 0.2999(4) 0.6160(2) 0.2005(2) 0.0468(6) Uani 1 1 d . .
H3S H 0.2588 0.6692 0.2389 0.056 Uiso 1 1 calc R U
C5S C 0.2515(4) 0.4506(3) 0.07193(19) 0.0491(7) Uani 1 1 d . .
H5S H 0.1770 0.3896 0.0212 0.059 Uiso 1 1 calc R U
C16S C 0.8565(4) 0.2896(3) 0.1616(2) 0.0498(7) Uani 1 1 d . .
H16S H 0.9653 0.3358 0.1957 0.060 Uiso 1 1 calc R U
C17S C 0.8092(4) 0.2497(3) 0.3119(2) 0.0554(7) Uani 1 1 d . .
H17A H 0.8622 0.1867 0.3246 0.083 Uiso 1 1 calc R U
H17B H 0.7130 0.2442 0.3379 0.083 Uiso 1 1 calc R U
H17C H 0.8889 0.3269 0.3413 0.083 Uiso 1 1 calc R U
C12S C 0.5962(3) 0.1675(3) 0.1556(2) 0.0500(7) Uani 1 1 d . .
H12S H 0.5218 0.1301 0.1864 0.060 Uiso 1 1 calc R U
C4S C 0.1912(4) 0.5289(3) 0.1272(2) 0.0497(7) Uani 1 1 d . .
H4S H 0.0753 0.5221 0.1143 0.060 Uiso 1 1 calc R U
C7S C 0.7149(4) 0.5629(4) 0.1857(3) 0.0664(9) Uani 1 1 d . .
H7S1 H 0.7414 0.4990 0.2141 0.100 Uiso 1 1 calc R U
H7S2 H 0.7741 0.6395 0.2295 0.100 Uiso 1 1 calc R U
H7S3 H 0.7492 0.5583 0.1272 0.100 Uiso 1 1 calc R U
C13S C 0.5468(4) 0.1530(3) 0.0604(2) 0.0606(8) Uani 1 1 d . .
H13S H 0.4401 0.1037 0.0258 0.073 Uiso 1 1 calc R U
C14S C 0.6516(4) 0.2097(3) 0.0130(2) 0.0595(8) Uani 1 1 d . .
H14S H 0.6161 0.2008 -0.0531 0.071 Uiso 1 1 calc R U
C15S C 0.8040(4) 0.2772(3) 0.0634(2) 0.0627(8) Uani 1 1 d . .
H15S H 0.8765 0.3167 0.0327 0.075 Uiso 1 1 calc R U

loop_
_atom_site_aniso_label
_atom_site_aniso_U_11
_atom_site_aniso_U_22
_atom_site_aniso_U_33
_atom_site_aniso_U_23
_atom_site_aniso_U_13
_atom_site_aniso_U_12
Mo1 0.01821(9) 0.01527(9) 0.01751(9) 0.00373(6) 0.00524(6) 0.00432(6)
O1 0.0209(6) 0.0209(7) 0.0201(6) 0.0037(5) 0.0044(5) 0.0040(5)
O3 0.0283(7) 0.0191(7) 0.0339(8) 0.0074(6) 0.0148(6) 0.0079(6)
O2 0.0217(7) 0.0206(7) 0.0223(7) 0.0050(5) 0.0055(5) 0.0067(5)
O4 0.0480(9) 0.0283(8) 0.0341(8) 0.0114(7) 0.0212(7) 0.0167(7)
N2 0.0234(8) 0.0197(8) 0.0226(8) 0.0065(6) 0.0057(6) 0.0041(6)
C41 0.0236(10) 0.0208(10) 0.0276(10) 0.0043(8) 0.0049(8) 0.0068(8)
N1 0.0247(8) 0.0221(8) 0.0182(7) 0.0056(6) 0.0058(6) 0.0051(7)
C11 0.0256(10) 0.0235(10) 0.0194(9) 0.0030(8) 0.0045(7) 0.0049(8)
C1 0.0205(9) 0.0195(9) 0.0206(9) 0.0047(7) 0.0049(7) 0.0065(7)
C31 0.0213(9) 0.0192(9) 0.0237(9) 0.0073(8) 0.0043(7) 0.0044(7)
C32 0.0232(10) 0.0325(12) 0.0276(10) 0.0060(9) 0.0025(8) 0.0074(9)
C21 0.0246(10) 0.0205(10) 0.0216(9) 0.0029(8) 0.0061(7) 0.0030(8)
C22 0.0246(10) 0.0349(12) 0.0295(11) 0.0071(9) 0.0070(8) 0.0050(9)
C2 0.0333(11) 0.0309(11) 0.0222(10) 0.0108(8) 0.0097(8) 0.0068(9)
C12 0.0406(13) 0.0339(12) 0.0276(11) 0.0031(9) 0.0124(9) 0.0116(10)
C13 0.0306(12) 0.0430(14) 0.0302(11) 0.0073(10) -0.0010(9) 0.0075(10)
C23 0.0328(11) 0.0201(10) 0.0374(12) 0.0040(9) 0.0121(9) 0.0014(8)
C3 0.0318(11) 0.0277(11) 0.0246(10) 0.0108(8) 0.0094(8) 0.0049(9)
C4 0.0506(14) 0.0443(14) 0.0243(11) 0.0130(10) 0.0107(10) 0.0037(11)
C42 0.0389(12) 0.0230(11) 0.0469(13) 0.0090(10) 0.0162(10) 0.0119(9)
C6S 0.0614(17) 0.0315(13) 0.0372(13) 0.0079(10) 0.0258(12) 0.0130(12)
C1S 0.0482(14) 0.0341(13) 0.0369(12) 0.0141(10) 0.0146(11) 0.0119(11)
C5 0.0505(14) 0.0330(13) 0.0356(12) 0.0158(10) 0.0138(11) -0.0008(11)
C2S 0.0581(16) 0.0344(13) 0.0339(12) 0.0073(10) 0.0111(11) 0.0130(12)
C11S 0.0446(14) 0.0375(14) 0.0486(14) 0.0100(11) 0.0110(11) 0.0178(11)
C3S 0.0678(18) 0.0391(14) 0.0467(15) 0.0153(12) 0.0288(14) 0.0239(13)
C5S 0.0567(17) 0.0434(15) 0.0385(14) 0.0099(12) 0.0106(12) -0.0037(13)
C16S 0.0396(14) 0.0481(16) 0.0558(16) 0.0023(13) 0.0147(12) 0.0055(12)
C17S 0.0589(18) 0.0537(18) 0.0511(16) 0.0124(14) 0.0061(14) 0.0185(14)
C12S 0.0347(13) 0.0550(17) 0.0591(17) 0.0166(14) 0.0087(12) 0.0109(12)
C4S 0.0458(15) 0.0548(17) 0.0587(17) 0.0288(15) 0.0206(13) 0.0150(13)
C7S 0.0529(18) 0.079(2) 0.072(2) 0.0245(18) 0.0155(16) 0.0228(17)
C13S 0.0412(15) 0.076(2) 0.0589(18) 0.0174(16) 0.0028(13) 0.0121(15)
C14S 0.0575(18) 0.084(2) 0.0412(15) 0.0106(15) 0.0135(13) 0.0311(17)
C15S 0.0614(19) 0.072(2) 0.0604(19) 0.0151(16) 0.0331(16) 0.0132(16)

loop_
_atom_type_symbol
_atom_type_description
_atom_type_scat_dispersion_real
_atom_type_scat_dispersion_imag
_atom_type_scat_source
C C 0.0033 0.0016 'International Tables Vol C Tables 4.2.6.8 and 6.1.1.4'
H H 0.0000 0.0000 'International Tables Vol C Tables 4.2.6.8 and 6.1.1.4'
Mo Mo -1.6832 0.6857 'International Tables Vol C Tables 4.2.6.8 and 6.1.1.4'
N N 0.0061 0.0033 'International Tables Vol C Tables 4.2.6.8 and 6.1.1.4'
O O 0.0106 0.0060 'International Tables Vol C Tables 4.2.6.8 and 6.1.1.4'

loop_
_geom_angle_atom_site_label_1
_geom_angle_atom_site_label_2
_geom_angle_atom_site_label_3
_geom_angle
_geom_angle_site_symmetry_1
_geom_angle_site_symmetry_3
O2 Mo1 Mo1 92.68(4) 2_556 2_556
O2 Mo1 O1 176.94(5) 2_556 .
Mo1 Mo1 O1 90.21(4) 2_556 .
O2 Mo1 O3 85.01(5) 2_556 .
Mo1 Mo1 O3 108.24(4) 2_556 .
O1 Mo1 O3 93.11(5) . .
O2 Mo1 C1 89.96(6) 2_556 .
Mo1 Mo1 C1 107.12(5) 2_556 .
O1 Mo1 C1 90.17(6) . .
O3 Mo1 C1 144.47(6) . .
C31 O1 Mo1 117.90(12) . .
C41 O3 Mo1 106.64(12) . .
C31 O2 Mo1 117.26(12) . 2_556
C1 N2 C3 111.54(16) . .
C1 N2 C21 122.71(15) . .
C3 N2 C21 125.40(16) . .
O4 C41 O3 122.86(18) . .
O4 C41 C42 121.00(19) . .
O3 C41 C42 116.14(18) . .
C1 N1 C2 111.03(16) . .
C1 N1 C11 122.79(16) . .
C2 N1 C11 126.05(16) . .
N1 C11 C12 111.91(17) . .
N1 C11 C13 112.21(17) . .
C12 C11 C13 113.13(18) . .
N1 C11 H11 106.3 . .
C12 C11 H11 106.3 . .
C13 C11 H11 106.3 . .
N2 C1 N1 104.19(15) . .
N2 C1 Mo1 134.15(13) . .
N1 C1 Mo1 121.20(13) . .
O2 C31 O1 121.76(17) . .
O2 C31 C32 118.37(17) . .
O1 C31 C32 119.87(17) . .
C31 C32 H32A 109.5 . .
C31 C32 H32B 109.5 . .
H32A C32 H32B 109.5 . .
C31 C32 H32C 109.5 . .
H32A C32 H32C 109.5 . .
H32B C32 H32C 109.5 . .
N2 C21 C22 110.58(16) . .
N2 C21 C23 112.84(16) . .
C22 C21 C23 112.65(17) . .
N2 C21 H21 106.8 . .
C22 C21 H21 106.8 . .
C23 C21 H21 106.8 . .
C21 C22 H22A 109.5 . .
C21 C22 H22B 109.5 . .
H22A C22 H22B 109.5 . .
C21 C22 H22C 109.5 . .
H22A C22 H22C 109.5 . .
H22B C22 H22C 109.5 . .
C3 C2 N1 106.94(17) . .
C3 C2 C4 127.7(2) . .
N1 C2 C4 125.4(2) . .
C11 C12 H12A 109.5 . .
C11 C12 H12B 109.5 . .
H12A C12 H12B 109.5 . .
C11 C12 H12C 109.5 . .
H12A C12 H12C 109.5 . .
H12B C12 H12C 109.5 . .
C11 C13 H13A 109.5 . .
C11 C13 H13B 109.5 . .
H13A C13 H13B 109.5 . .
C11 C13 H13C 109.5 . .
H13A C13 H13C 109.5 . .
H13B C13 H13C 109.5 . .
C21 C23 H23A 109.5 . .
C21 C23 H23B 109.5 . .
H23A C23 H23B 109.5 . .
C21 C23 H23C 109.5 . .
H23A C23 H23C 109.5 . .
H23B C23 H23C 109.5 . .
C2 C3 N2 106.31(18) . .
C2 C3 C5 127.97(19) . .
N2 C3 C5 125.68(19) . .
C2 C4 H4A 109.5 . .
C2 C4 H4B 109.5 . .
H4A C4 H4B 109.5 . .
C2 C4 H4C 109.5 . .
H4A C4 H4C 109.5 . .
H4B C4 H4C 109.5 . .
C41 C42 H42A 109.5 . .
C41 C42 H42B 109.5 . .
H42A C42 H42B 109.5 . .
C41 C42 H42C 109.5 . .
H42A C42 H42C 109.5 . .
H42B C42 H42C 109.5 . .
C5S C6S C1S 120.9(2) . .
C5S C6S H6S 119.5 . .
C1S C6S H6S 119.5 . .
C6S C1S C2S 118.1(2) . .
C6S C1S C7S 121.1(3) . .
C2S C1S C7S 120.8(3) . .
C3 C5 H5A 109.5 . .
C3 C5 H5B 109.5 . .
H5A C5 H5B 109.5 . .
C3 C5 H5C 109.5 . .
H5A C5 H5C 109.5 . .
H5B C5 H5C 109.5 . .
C3S C2S C1S 121.2(3) . .
C3S C2S H2S 119.4 . .
C1S C2S H2S 119.4 . .
C16S C11S C12S 117.5(3) . .
C16S C11S C17S 121.2(3) . .
C12S C11S C17S 121.3(3) . .
C2S C3S C4S 120.5(3) . .
C2S C3S H3S 119.7 . .
C4S C3S H3S 119.7 . .
C6S C5S C4S 119.7(3) . .
C6S C5S H5S 120.2 . .
C4S C5S H5S 120.2 . .
C11S C16S C15S 121.3(3) . .
C11S C16S H16S 119.4 . .
C15S C16S H16S 119.4 . .
C11S C17S H17A 109.5 . .
C11S C17S H17B 109.5 . .
H17A C17S H17B 109.5 . .
C11S C17S H17C 109.5 . .
H17A C17S H17C 109.5 . .
H17B C17S H17C 109.5 . .
C13S C12S C11S 121.3(3) . .
C13S C12S H12S 119.4 . .
C11S C12S H12S 119.4 . .
C3S C4S C5S 119.6(3) . .
C3S C4S H4S 120.2 . .
C5S C4S H4S 120.2 . .
C1S C7S H7S1 109.5 . .
C1S C7S H7S2 109.5 . .
H7S1 C7S H7S2 109.5 . .
C1S C7S H7S3 109.5 . .
H7S1 C7S H7S3 109.5 . .
H7S2 C7S H7S3 109.5 . .
C12S C13S C14S 120.9(3) . .
C12S C13S H13S 119.5 . .
C14S C13S H13S 119.5 . .
C15S C14S C13S 118.4(3) . .
C15S C14S H14S 120.8 . .
C13S C14S H14S 120.8 . .
C14S C15S C16S 120.6(3) . .
C14S C15S H15S 119.7 . .
C16S C15S H15S 119.7 . .

loop_
_geom_bond_atom_site_label_1
_geom_bond_atom_site_label_2
_geom_bond_distance
_geom_bond_site_symmetry_2
Mo1 O2 2.1097(13) 2_556
Mo1 Mo1 2.1154(3) 2_556
Mo1 O1 2.1421(13) .
Mo1 O3 2.1540(14) .
Mo1 C1 2.2535(19) .
O1 C31 1.272(2) .
O3 C41 1.287(3) .
O2 C31 1.272(2) .
O2 Mo1 2.1098(13) 2_556
O4 C41 1.234(3) .
N2 C1 1.360(3) .
N2 C3 1.399(2) .
N2 C21 1.482(2) .
C41 C42 1.510(3) .
N1 C1 1.372(2) .
N1 C2 1.393(3) .
N1 C11 1.479(3) .
C11 C12 1.520(3) .
C11 C13 1.520(3) .
C11 H11 1.0000 .
C31 C32 1.499(3) .
C32 H32A 0.9800 .
C32 H32B 0.9800 .
C32 H32C 0.9800 .
C21 C22 1.524(3) .
C21 C23 1.528(3) .
C21 H21 1.0000 .
C22 H22A 0.9800 .
C22 H22B 0.9800 .
C22 H22C 0.9800 .
C2 C3 1.357(3) .
C2 C4 1.497(3) .
C12 H12A 0.9800 .
C12 H12B 0.9800 .
C12 H12C 0.9800 .
C13 H13A 0.9800 .
C13 H13B 0.9800 .
C13 H13C 0.9800 .
C23 H23A 0.9800 .
C23 H23B 0.9800 .
C23 H23C 0.9800 .
C3 C5 1.494(3) .
C4 H4A 0.9800 .
C4 H4B 0.9800 .
C4 H4C 0.9800 .
C42 H42A 0.9800 .
C42 H42B 0.9800 .
C42 H42C 0.9800 .
C6S C5S 1.382(4) .
C6S C1S 1.383(4) .
C6S H6S 0.9500 .
C1S C2S 1.389(4) .
C1S C7S 1.506(4) .
C5 H5A 0.9800 .
C5 H5B 0.9800 .
C5 H5C 0.9800 .
C2S C3S 1.364(4) .
C2S H2S 0.9500 .
C11S C16S 1.367(4) .
C11S C12S 1.396(4) .
C11S C17S 1.487(4) .
C3S C4S 1.370(4) .
C3S H3S 0.9500 .
C5S C4S 1.387(4) .
C5S H5S 0.9500 .
C16S C15S 1.413(5) .
C16S H16S 0.9500 .
C17S H17A 0.9800 .
C17S H17B 0.9800 .
C17S H17C 0.9800 .
C12S C13S 1.364(4) .
C12S H12S 0.9500 .
C4S H4S 0.9500 .
C7S H7S1 0.9800 .
C7S H7S2 0.9800 .
C7S H7S3 0.9800 .
C13S C14S 1.402(5) .
C13S H13S 0.9500 .
C14S C15S 1.350(5) .
C14S H14S 0.9500 .
C15S H15S 0.9500 .

loop_
_geom_torsion_atom_site_label_1
_geom_torsion_atom_site_label_2
_geom_torsion_atom_site_label_3
_geom_torsion_atom_site_label_4
_geom_torsion
_geom_torsion_site_symmetry_1
Mo1 O3 C41 O4 -3.5(2) .
Mo1 O3 C41 C42 176.91(15) .
C1 N1 C11 C12 -118.8(2) .
C2 N1 C11 C12 56.7(3) .
C1 N1 C11 C13 112.8(2) .
C2 N1 C11 C13 -71.8(3) .
C3 N2 C1 N1 0.7(2) .
C21 N2 C1 N1 -172.86(16) .
C3 N2 C1 Mo1 172.67(15) .
C21 N2 C1 Mo1 -0.9(3) .
C2 N1 C1 N2 -0.9(2) .
C11 N1 C1 N2 175.20(16) .
C2 N1 C1 Mo1 -174.18(13) .
C11 N1 C1 Mo1 1.9(2) .
Mo1 O2 C31 O1 4.2(2) 2_556
Mo1 O2 C31 C32 -175.55(13) 2_556
Mo1 O1 C31 O2 -5.4(2) .
Mo1 O1 C31 C32 174.41(14) .
C1 N2 C21 C22 103.6(2) .
C3 N2 C21 C22 -69.0(2) .
C1 N2 C21 C23 -129.20(19) .
C3 N2 C21 C23 58.2(3) .
C1 N1 C2 C3 0.8(2) .
C11 N1 C2 C3 -175.14(18) .
C1 N1 C2 C4 -177.8(2) .
C11 N1 C2 C4 6.3(3) .
N1 C2 C3 N2 -0.3(2) .
C4 C2 C3 N2 178.2(2) .
N1 C2 C3 C5 -178.0(2) .
C4 C2 C3 C5 0.5(4) .
C1 N2 C3 C2 -0.2(2) .
C21 N2 C3 C2 173.10(18) .
C1 N2 C3 C5 177.5(2) .
C21 N2 C3 C5 -9.2(3) .
C5S C6S C1S C2S 0.3(4) .
C5S C6S C1S C7S 179.9(3) .
C6S C1S C2S C3S 0.0(4) .
C7S C1S C2S C3S -179.6(3) .
C1S C2S C3S C4S -0.5(4) .
C1S C6S C5S C4S -0.1(4) .
C12S C11S C16S C15S 1.1(4) .
C17S C11S C16S C15S -179.9(3) .
C16S C11S C12S C13S 0.6(4) .
C17S C11S C12S C13S -178.4(3) .
C2S C3S C4S C5S 0.7(4) .
C6S C5S C4S C3S -0.4(4) .
C11S C12S C13S C14S -1.9(5) .
C12S C13S C14S C15S 1.4(5) .
C13S C14S C15S C16S 0.4(5) .
C11S C16S C15S C14S -1.6(5) .
